data_7018529
loop_
_publ_author_name
'van Albada, Gerard A.'
'Mutikainen, Ilpo'
'Ghazzali, Mohamed'
'Al-Farhan, Khalid'
'Reedijk, Jan'

_publ_section_title
;
 Copper perchlorate and tetrafluoridoborate compounds with the ligand
 1,4,5-triazanaphthalene. Gradual transformation of mononuclear Cu(ii)
 compounds via polynuclear mixed-valence Cu(ii)/Cu(i) species to dinuclear
 Cu(i); syntheses, characterizations and X-ray structures.
;
_journal_issue 15
_journal_name_full 'Dalton transactions (Cambridge, England : 2003)'
_journal_page_first 4566
_journal_page_last 4574
_journal_paper_doi 10.1039/c2dt12085b
_journal_volume 41
_journal_year 2012
_chemical_formula_sum 'C56 H40 B6 Cu4 F24 N24'
_chemical_formula_weight 1824.14
_chemical_name_systematic
;
?
;
_space_group_IT_number 138
_symmetry_cell_setting tetragonal
_symmetry_space_group_name_Hall '-P 4ac 2ac'
_symmetry_space_group_name_H-M 'P 42/n c m :2'
_atom_sites_solution_hydrogens geom
_atom_sites_solution_primary direct
_atom_sites_solution_secondary difmap
_audit_creation_method SHELXL-97
_cell_angle_alpha 90.00
_cell_angle_beta 90.00
_cell_angle_gamma 90.00
_cell_formula_units_Z 2
_cell_length_a 14.537(2)
_cell_length_b 14.537(2)
_cell_length_c 20.195(3)
_cell_measurement_reflns_used 63165
_cell_measurement_temperature 173(2)
_cell_measurement_theta_max 25.05
_cell_measurement_theta_min 2.46
_cell_volume 4267.7(10)
_computing_cell_refinement 'DirAx (Duisenberg 1992)'
_computing_data_collection 'COLLECT (Nonius, 2002)'
_computing_data_reduction 'COLLECT/EVAL (Nonius, 2002)'
_computing_molecular_graphics 'SHELXTL (Sheldrick, 1990)'
_computing_publication_material 'SHELXTL (Sheldrick, 1990)'
_computing_structure_refinement 'SHELXL97 (Sheldrick, 1997)'
_computing_structure_solution 'SHELXS97 (Sheldrick, 1990)'
_diffrn_ambient_temperature 173(2)
_diffrn_measured_fraction_theta_full 0.968
_diffrn_measured_fraction_theta_max 0.968
_diffrn_measurement_device_type KappaCCD
_diffrn_measurement_method \f-scan
_diffrn_radiation_monochromator graphite
_diffrn_radiation_source 'fine-focus sealed tube'
_diffrn_radiation_type MoK\a
_diffrn_radiation_wavelength 0.71073
_diffrn_reflns_av_R_equivalents 0.0538
_diffrn_reflns_av_sigmaI/netI 0.0135
_diffrn_reflns_limit_h_max 17
_diffrn_reflns_limit_h_min -17
_diffrn_reflns_limit_k_max 17
_diffrn_reflns_limit_k_min -17
_diffrn_reflns_limit_l_max 23
_diffrn_reflns_limit_l_min -24
_diffrn_reflns_number 63165
_diffrn_reflns_theta_full 25.04
_diffrn_reflns_theta_max 25.04
_diffrn_reflns_theta_min 2.46
_exptl_absorpt_coefficient_mu 1.084
_exptl_absorpt_correction_T_max 0.8993
_exptl_absorpt_correction_T_min 0.8288
_exptl_absorpt_correction_type multi-scan
_exptl_absorpt_process_details 'SADABS (Sheldrick, 1996)'
_exptl_crystal_colour red
_exptl_crystal_density_diffrn 1.420
_exptl_crystal_density_method 'not measured'
_exptl_crystal_description block
_exptl_crystal_F_000 1812
_exptl_crystal_size_max 0.18
_exptl_crystal_size_mid 0.10
_exptl_crystal_size_min 0.10
_refine_diff_density_max 2.095
_refine_diff_density_min -0.602
_refine_diff_density_rms 0.131
_refine_ls_extinction_method none
_refine_ls_goodness_of_fit_ref 1.250
_refine_ls_hydrogen_treatment constr
_refine_ls_matrix_type full
_refine_ls_number_parameters 152
_refine_ls_number_reflns 1947
_refine_ls_number_restraints 24
_refine_ls_restrained_S_all 1.280
_refine_ls_R_factor_all 0.0878
_refine_ls_R_factor_gt 0.0771
_refine_ls_shift/su_max 0.000
_refine_ls_shift/su_mean 0.000
_refine_ls_structure_factor_coef Fsqd
_refine_ls_weighting_details 'calc w=1/[\s^2^(Fo^2^)+(0.1274P)^2^+14.7600P] where P=(Fo^2^+2Fc^2^)/3'
_refine_ls_weighting_scheme calc
_refine_ls_wR_factor_gt 0.2316
_refine_ls_wR_factor_ref 0.2427
_reflns_number_gt 1661
_reflns_number_total 1947
_reflns_threshold_expression >2sigma(I)
_cod_data_source_file c2dt12085b.txt
_cod_data_source_block pypy132
_cod_original_sg_symbol_H-M P42/ncm
_cod_database_code 7018529

loop_
_symmetry_equiv_pos_as_xyz
'x, y, z'
'-y+1/2, x, z+1/2'
'-x+1/2, -y+1/2, z'
'y, -x+1/2, z+1/2'
'x+1/2, -y, -z+1/2'
'y+1/2, x+1/2, -z'
'-x, y+1/2, -z+1/2'
'-y, -x, -z'
'-x, -y, -z'
'y-1/2, -x, -z-1/2'
'x-1/2, y-1/2, -z'
'-y, x-1/2, -z-1/2'
'-x-1/2, y, z-1/2'
'-y-1/2, -x-1/2, z'
'x, -y-1/2, z-1/2'
'y, x, z'

loop_
_atom_site_label
_atom_site_type_symbol
_atom_site_fract_x
_atom_site_fract_y
_atom_site_fract_z
_atom_site_U_iso_or_equiv
_atom_site_adp_type
_atom_site_occupancy
_atom_site_symmetry_multiplicity
_atom_site_calc_flag
_atom_site_refinement_flags
Cu1 Cu 0.5000 0.5000 0.0000 0.0168(5) Uani 1 4 d S
Cu2 Cu 0.2500 0.7500 0.2500 0.0178(5) Uani 1 4 d S
N1 N 0.3002(3) 0.6503(3) 0.18740(18) 0.0187(9) Uani 1 1 d .
C2 C 0.2597(4) 0.5697(4) 0.1818(3) 0.0247(12) Uani 1 1 d .
H2A H 0.2086 0.5567 0.2096 0.030 Uiso 1 1 calc R
C3 C 0.2887(4) 0.5012(4) 0.1362(3) 0.0289(13) Uani 1 1 d .
H3A H 0.2567 0.4442 0.1349 0.035 Uiso 1 1 calc R
N4 N 0.3584(3) 0.5140(3) 0.0956(2) 0.0232(10) Uani 1 1 d .
N5 N 0.4721(3) 0.6096(3) 0.0578(2) 0.0227(10) Uani 1 1 d .
C6 C 0.5171(4) 0.6889(4) 0.0587(3) 0.0272(12) Uani 1 1 d .
H6A H 0.5664 0.6980 0.0285 0.033 Uiso 1 1 calc R
C7 C 0.4942(4) 0.7597(4) 0.1028(3) 0.0308(13) Uani 1 1 d .
H7A H 0.5289 0.8150 0.1032 0.037 Uiso 1 1 calc R
C8 C 0.4221(4) 0.7490(3) 0.1452(2) 0.0229(11) Uani 1 1 d .
H8A H 0.4049 0.7973 0.1743 0.027 Uiso 1 1 calc R
C9 C 0.3739(3) 0.6660(3) 0.1451(2) 0.0175(10) Uani 1 1 d .
C10 C 0.4005(3) 0.5964(3) 0.1004(2) 0.0194(11) Uani 1 1 d .
B1 B 0.2500 0.2500 0.0101(15) 0.030(6) Uani 0.50 4 d SP
F11 F 0.3043(9) 0.1957(9) -0.0250(9) 0.084(4) Uani 0.50 2 d SPU
F12 F 0.3075(4) 0.3075(4) 0.0487(5) 0.040(2) Uani 0.50 2 d SP
B2 B 0.5241(9) 0.5241(9) 0.2746(8) 0.062(4) Uani 1 2 d S
F21 F 0.5491(9) 0.5491(9) 0.2017(8) 0.161(5) Uani 1 2 d S
F22 F 0.5801(4) 0.5801(4) 0.3068(5) 0.088(2) Uani 1 2 d S
F23 F 0.4363(4) 0.5467(4) 0.2705(4) 0.0819(17) Uani 1 1 d U
B3 B 0.2500 0.7500 0.0000 0.019(4) Uani 0.50 4 d SPU
F31 F 0.2473(10) 0.6731(10) 0.0337(7) 0.107(4) Uani 0.50 1 d PU

loop_
_atom_site_aniso_label
_atom_site_aniso_U_11
_atom_site_aniso_U_22
_atom_site_aniso_U_33
_atom_site_aniso_U_23
_atom_site_aniso_U_13
_atom_site_aniso_U_12
Cu1 0.0195(6) 0.0195(6) 0.0113(7) 0.0007(3) 0.0007(3) 0.0046(4)
Cu2 0.0192(6) 0.0192(6) 0.0150(7) 0.000 0.000 0.000
N1 0.022(2) 0.019(2) 0.0149(19) 0.0006(16) 0.0012(16) 0.0013(17)
C2 0.025(3) 0.025(3) 0.024(3) -0.001(2) 0.005(2) -0.005(2)
C3 0.037(3) 0.020(3) 0.030(3) -0.003(2) 0.001(3) -0.004(2)
N4 0.033(3) 0.019(2) 0.018(2) -0.0013(17) 0.0007(18) 0.0010(18)
N5 0.022(2) 0.028(2) 0.019(2) -0.0031(17) -0.0017(17) 0.0040(18)
C6 0.024(3) 0.031(3) 0.027(3) -0.001(2) 0.005(2) 0.000(2)
C7 0.031(3) 0.029(3) 0.033(3) -0.006(2) 0.005(2) -0.004(2)
C8 0.029(3) 0.017(2) 0.022(2) -0.003(2) 0.001(2) -0.001(2)
C9 0.018(2) 0.018(2) 0.017(2) -0.0005(19) -0.0016(19) 0.0046(19)
C10 0.019(2) 0.025(3) 0.015(2) -0.0004(19) -0.0032(19) 0.006(2)
B1 0.020(8) 0.020(8) 0.050(16) 0.000 0.000 -0.008(10)
F11 0.074(5) 0.074(5) 0.105(8) -0.023(5) 0.023(5) -0.032(6)
F12 0.037(4) 0.037(4) 0.047(6) -0.006(3) -0.006(3) -0.027(4)
B2 0.053(5) 0.053(5) 0.081(9) -0.032(6) -0.032(6) 0.038(6)
F21 0.172(8) 0.172(8) 0.140(11) 0.022(7) 0.022(7) 0.019(11)
F22 0.075(3) 0.075(3) 0.114(6) -0.026(3) -0.026(3) 0.000(4)
F23 0.053(3) 0.068(3) 0.125(5) -0.014(3) -0.007(3) 0.026(3)
B3 0.020(5) 0.020(5) 0.016(6) 0.000 0.000 0.016(5)
F31 0.114(6) 0.099(6) 0.110(6) 0.008(5) -0.028(4) 0.008(4)

loop_
_atom_type_symbol
_atom_type_description
_atom_type_scat_dispersion_real
_atom_type_scat_dispersion_imag
_atom_type_scat_source
C C 0.0033 0.0016 'International Tables Vol C Tables 4.2.6.8 and 6.1.1.4'
H H 0.0000 0.0000 'International Tables Vol C Tables 4.2.6.8 and 6.1.1.4'
B B 0.0013 0.0007 'International Tables Vol C Tables 4.2.6.8 and 6.1.1.4'
F F 0.0171 0.0103 'International Tables Vol C Tables 4.2.6.8 and 6.1.1.4'
N N 0.0061 0.0033 'International Tables Vol C Tables 4.2.6.8 and 6.1.1.4'
Cu Cu 0.3201 1.2651 'International Tables Vol C Tables 4.2.6.8 and 6.1.1.4'

loop_
_geom_angle_atom_site_label_1
_geom_angle_atom_site_label_2
_geom_angle_atom_site_label_3
_geom_angle
_geom_angle_site_symmetry_1
_geom_angle_site_symmetry_3
N5 Cu1 N5 91.0(2) 16 9_665
N5 Cu1 N5 89.0(2) 16 .
N5 Cu1 N5 180.0 9_665 .
N5 Cu1 N5 179.998(1) 16 8_665
N5 Cu1 N5 89.0(2) 9_665 8_665
N5 Cu1 N5 91.0(2) . 8_665
N1 Cu2 N1 104.2(2) . 3_565
N1 Cu2 N1 112.20(11) . 12_666
N1 Cu2 N1 112.20(11) 3_565 12_666
N1 Cu2 N1 112.19(11) . 10_566
N1 Cu2 N1 112.20(11) 3_565 10_566
N1 Cu2 N1 104.1(2) 12_666 10_566
C2 N1 C9 116.0(4) . .
C2 N1 Cu2 121.5(3) . .
C9 N1 Cu2 122.3(3) . .
N1 C2 C3 123.2(5) . .
N1 C2 H2A 118.4 . .
C3 C2 H2A 118.4 . .
N4 C3 C2 122.2(5) . .
N4 C3 H3A 118.9 . .
C2 C3 H3A 118.9 . .
C3 N4 C10 115.4(4) . .
C6 N5 C10 119.5(4) . .
C6 N5 Cu1 126.5(4) . .
C10 N5 Cu1 114.0(3) . .
N5 C6 C7 121.9(5) . .
N5 C6 H6A 119.0 . .
C7 C6 H6A 119.0 . .
C8 C7 C6 119.9(5) . .
C8 C7 H7A 120.0 . .
C6 C7 H7A 120.0 . .
C7 C8 C9 119.1(5) . .
C7 C8 H8A 120.5 . .
C9 C8 H8A 120.5 . .
N1 C9 C8 122.0(4) . .
N1 C9 C10 119.1(4) . .
C8 C9 C10 118.9(5) . .
N4 C10 N5 115.2(4) . .
N4 C10 C9 124.0(5) . .
N5 C10 C9 120.8(5) . .
F11 B1 F11 115(3) . 3
F11 B1 F12 107.2(5) . .
F11 B1 F12 107.2(5) 3 .
F11 B1 F12 107.2(5) . 3
F11 B1 F12 107.2(5) 3 3
F12 B1 F12 113(2) . 3
F23 B2 F23 118.4(13) 16 .
F23 B2 F22 118.2(6) 16 .
F23 B2 F22 118.2(6) . .
F23 B2 F21 96.2(9) 16 .
F23 B2 F21 96.2(9) . .
F22 B2 F21 100.3(15) . .
F31 B3 F31 102.7(12) 6_455 .
F31 B3 F31 117.3(13) 6_455 8_665
F31 B3 F31 108.8(13) . 8_665
F31 B3 F31 108.8(13) 6_455 3_565
F31 B3 F31 117.3(13) . 3_565
F31 B3 F31 102.7(12) 8_665 3_565

loop_
_geom_bond_atom_site_label_1
_geom_bond_atom_site_label_2
_geom_bond_distance
_geom_bond_site_symmetry_2
Cu1 N5 2.017(4) 16
Cu1 N5 2.017(4) 9_665
Cu1 N5 2.017(4) .
Cu1 N5 2.017(4) 8_665
Cu2 N1 2.057(4) .
Cu2 N1 2.057(4) 3_565
Cu2 N1 2.057(4) 12_666
Cu2 N1 2.057(4) 10_566
N1 C2 1.316(7) .
N1 C9 1.389(6) .
C2 C3 1.420(7) .
C2 H2A 0.9500 .
C3 N4 1.316(7) .
C3 H3A 0.9500 .
N4 C10 1.348(7) .
N5 C6 1.325(7) .
N5 C10 1.363(7) .
C6 C7 1.403(8) .
C6 H6A 0.9500 .
C7 C8 1.360(8) .
C7 H7A 0.9500 .
C8 C9 1.395(7) .
C8 H8A 0.9500 .
C9 C10 1.412(7) .
B1 F11 1.32(2) .
B1 F11 1.32(2) 3
B1 F12 1.415(19) .
B1 F12 1.415(19) 3
B2 F23 1.320(10) 16
B2 F23 1.320(10) .
B2 F22 1.321(15) .
B2 F21 1.56(2) .
B3 F31 1.310(14) 6_455
B3 F31 1.310(14) .
B3 F31 1.310(14) 8_665
B3 F31 1.310(14) 3_565
